data_1531584
loop_
_publ_author_name
'Krause, W.'
'Bernhardt, H.J.'
'McCammon, C.'
'Effenberger, H.'

_publ_section_title
;
 Neustaedtelite and cobaltneustaedtelite, the Fe(3+)- and Co(2+)-
 analogues of medenbachite
;
_journal_name_full 'American Mineralogist'
_journal_page_first 726
_journal_page_last 738
_journal_volume 87
_journal_year 2002
_chemical_formula_sum 'As2 Bi2 Co0.5 Fe1.5 H2.5 O12'
_chemical_name_systematic 'Bi2 Fe (Fe0.5 Co0.5) O1.5 (O H)2.5 (As O4)2'
_space_group_IT_number 2
_symmetry_space_group_name_Hall '-P 1'
_symmetry_space_group_name_H-M 'P -1'
_cell_angle_alpha 95.52
_cell_angle_beta 99.51
_cell_angle_gamma 92.85
_cell_formula_units_Z 1
_cell_length_a 4.566
_cell_length_b 6.158
_cell_length_c 8.972
_cell_volume 247.095
_citation_journal_id_ASTM AMMIAY
_cod_data_source_file Krause_AMMIAY_2002_156.cif
_cod_data_source_block H2.5As2Bi2Co0.5Fe1.5O12
_cod_original_formula_sum 'H2.5 As2 Bi2 Co0.5 Fe1.5 O12'
_cod_database_code 1531584

loop_
_symmetry_equiv_pos_as_xyz
x,y,z
-x,-y,-z

loop_
_atom_site_label
_atom_site_type_symbol
_atom_site_fract_x
_atom_site_fract_y
_atom_site_fract_z
_atom_site_occupancy
_atom_site_U_iso_or_equiv
Fe2 Fe+3 0 0.5 0 0.5 0.0
O5 O-2 0.2699 0.6196 0.5353 1 0.0
Bi2 Bi+3 0.259 0.3225 0.3934 0.5 0.0
O1 O-2 0.3281 0.5603 0.1963 1 0.0
Co1 Co+2 0 0.5 0 0.5 0.0
O3 O-2 0.3443 0.0063 0.1764 1 0.0
Fe1 Fe+3 0 0 0 1 0.0
O6 O-2 0.2472 0.1436 0.6133 1 0.0
Bi1 Bi+3 0.1615 0.2955 0.4012 0.5 0.0
O2 O-2 0.1531 0.7427 0.8902 1 0.0
As1 As+5 0.5462 0.7913 0.21425 1 0.0
O4 O-2 0.2269 0.2422 0.9198 1 0.0
